data_2311257
loop_
_publ_author_name
'Parsons, Simon'
'Flack, Howard D.'
'Wagner, Trixie'

_publ_section_title
;
 Use of intensity quotients and differences in absolute structure
 refinement.
;
_journal_issue 'Pt 3'
_journal_name_full 'Acta crystallographica Section B, Structural science, crystal engineering and materials'
_journal_page_first 249
_journal_page_last 259
_journal_paper_doi 10.1107/S2052519213010014
_journal_volume 69
_journal_year 2013
_chemical_formula_sum 'C18 H25 O2.5'
_chemical_formula_weight 281.38
_space_group_crystal_system orthorhombic
_space_group_IT_number 18
_space_group_name_Hall 'P 2 2ab'
_space_group_name_H-M_alt 'P 21 21 2'
_atom_sites_solution_hydrogens difmap
_audit_creation_method SHELXL-2012
_cell_angle_alpha 90
_cell_angle_beta 90
_cell_angle_gamma 90
_cell_formula_units_Z 4
_cell_length_a 12.056(4)
_cell_length_b 19.225(7)
_cell_length_c 6.519(2)
_cell_measurement_temperature 100(2)
_cell_volume 1511.0(9)
_computing_structure_refinement 'SHELXL-2012 (Sheldrick, 2012)'
_diffrn_ambient_temperature 100(2)
_diffrn_measured_fraction_theta_full 0.975
_diffrn_measured_fraction_theta_max 0.999
_diffrn_radiation_type CuK\a
_diffrn_radiation_wavelength 1.54178
_diffrn_reflns_av_R_equivalents 0.0391
_diffrn_reflns_av_unetI/netI 0.0100
_diffrn_reflns_Laue_measured_fraction_full 0.975
_diffrn_reflns_Laue_measured_fraction_max 0.999
_diffrn_reflns_limit_h_max 14
_diffrn_reflns_limit_h_min -14
_diffrn_reflns_limit_k_max 22
_diffrn_reflns_limit_k_min -22
_diffrn_reflns_limit_l_max 7
_diffrn_reflns_limit_l_min -7
_diffrn_reflns_number 93243
_diffrn_reflns_point_group_measured_fraction_full 0.974
_diffrn_reflns_point_group_measured_fraction_max 0.999
_diffrn_reflns_theta_full 67.679
_diffrn_reflns_theta_max 66.588
_diffrn_reflns_theta_min 4.329
_exptl_absorpt_coefficient_mu 0.634
_exptl_crystal_density_diffrn 1.237
_exptl_crystal_F_000 612
_exptl_crystal_size_max 0.220
_exptl_crystal_size_mid 0.200
_exptl_crystal_size_min 0.150
_refine_diff_density_max 0.160
_refine_diff_density_min -0.174
_refine_diff_density_rms 0.034
_refine_ls_abs_structure_details
;
 Flack x determined using 1102 quotients [(I+)-(I-)]/[(I+)+(I-)]
 (Parsons and Flack (2004), Acta Cryst. A60, s61).
;
_refine_ls_abs_structure_Flack -0.02(3)
_refine_ls_extinction_method none
_refine_ls_goodness_of_fit_ref 1.104
_refine_ls_hydrogen_treatment refall
_refine_ls_matrix_type full
_refine_ls_number_parameters 298
_refine_ls_number_reflns 2673
_refine_ls_number_restraints 11
_refine_ls_restrained_S_all 1.107
_refine_ls_R_factor_all 0.0267
_refine_ls_R_factor_gt 0.0267
_refine_ls_shift/su_max 0.002
_refine_ls_shift/su_mean 0.000
_refine_ls_structure_factor_coef Fsqd
_refine_ls_weighting_details
;
 w=1/[\s^2^(Fo^2^)+(0.0400P)^2^+0.2398P]
 where P=(Fo^2^+2Fc^2^)/3
;
_refine_ls_weighting_scheme calc
_refine_ls_wR_factor_gt 0.0680
_refine_ls_wR_factor_ref 0.0680
_reflns_Friedel_coverage 0.705
_reflns_Friedel_fraction_full 0.974
_reflns_Friedel_fraction_max 1.000
_reflns_number_gt 2659
_reflns_number_total 2673
_reflns_threshold_expression 'I > 2\s(I)'
_cod_data_source_file A0034B_B.cif
_cod_data_source_block A0034B_B
_cod_original_formula_sum 'C18 H25 O2.50'
_cod_database_code 2311257
_shelx_space_group_comment
;
The symmetry employed for this shelxl refinement is uniquely defined
by the following loop, which should always be used as a source of
symmetry information in preference to the above space-group names.
They are only intended as comments.
;
_shelx_estimated_absorpt_t_min 0.873
_shelx_estimated_absorpt_t_max 0.911
_shelxl_version_number 2012-9

loop_
_space_group_symop_operation_xyz
'x, y, z'
'-x, -y, z'
'-x+1/2, y+1/2, -z'
'x+1/2, -y+1/2, -z'

loop_
_atom_site_label
_atom_site_type_symbol
_atom_site_fract_x
_atom_site_fract_y
_atom_site_fract_z
_atom_site_U_iso_or_equiv
_atom_site_adp_type
_atom_site_occupancy
_atom_site_site_symmetry_order
_atom_site_calc_flag
_atom_site_refinement_flags_posn
_atom_site_refinement_flags_adp
_atom_site_refinement_flags_occupancy
O1 O 0.95971(10) 0.41115(7) 0.6652(2) 0.0308(3) Uani 1 1 d D . .
H1A H 0.985(3) 0.422(2) 0.550(5) 0.049(14) Uiso 0.5 1 d D . P
H1B H 0.963(3) 0.433(2) 0.780(5) 0.043(13) Uiso 0.5 1 d D . P
C2 C 0.87134(13) 0.36179(8) 0.6572(3) 0.0223(3) Uani 1 1 d D . .
H2 H 0.8910(15) 0.3288(10) 0.544(3) 0.020(5) Uiso 1 1 d . . .
C3 C 0.85783(14) 0.32159(9) 0.8603(3) 0.0261(4) Uani 1 1 d . . .
H3A H 0.8818(18) 0.3517(10) 0.979(3) 0.030(5) Uiso 1 1 d . . .
H3B H 0.9092(18) 0.2790(11) 0.856(4) 0.036(6) Uiso 1 1 d . . .
C4 C 0.73268(14) 0.30331(9) 0.8758(3) 0.0236(4) Uani 1 1 d . . .
H4A H 0.7207(17) 0.2526(11) 0.897(3) 0.028(5) Uiso 1 1 d . . .
H4B H 0.6987(16) 0.3283(11) 0.989(3) 0.026(5) Uiso 1 1 d . . .
C5 C 0.68529(13) 0.32769(8) 0.6692(2) 0.0192(3) Uani 1 1 d . . .
H5 H 0.7041(15) 0.2909(10) 0.560(3) 0.022(5) Uiso 1 1 d . . .
C6 C 0.56169(12) 0.34119(8) 0.6471(2) 0.0188(3) Uani 1 1 d . . .
H6 H 0.5411(14) 0.3825(9) 0.733(3) 0.011(4) Uiso 1 1 d . . .
C7 C 0.48945(13) 0.28111(8) 0.7190(3) 0.0221(3) Uani 1 1 d . . .
H7A H 0.5106(17) 0.2657(10) 0.858(3) 0.026(5) Uiso 1 1 d . . .
H7B H 0.5023(17) 0.2405(11) 0.629(3) 0.030(5) Uiso 1 1 d . . .
C8 C 0.36767(13) 0.30255(8) 0.7154(2) 0.0218(3) Uani 1 1 d . . .
H8A H 0.3162(18) 0.2607(11) 0.729(3) 0.029(5) Uiso 1 1 d . . .
H8B H 0.3497(16) 0.3312(10) 0.840(3) 0.026(5) Uiso 1 1 d . . .
C9 C 0.33496(13) 0.34382(8) 0.5271(2) 0.0189(3) Uani 1 1 d . . .
C10 C 0.22245(13) 0.35831(8) 0.4975(3) 0.0209(3) Uani 1 1 d . . .
H10 H 0.1671(17) 0.3437(10) 0.605(3) 0.025(5) Uiso 1 1 d . . .
C11 C 0.18642(13) 0.39461(8) 0.3266(3) 0.0213(3) Uani 1 1 d D . .
C12 C 0.26236(13) 0.41470(8) 0.1780(2) 0.0216(3) Uani 1 1 d . . .
H12 H 0.2363(16) 0.4385(10) 0.055(3) 0.021(5) Uiso 1 1 d . . .
C13 C 0.37419(14) 0.40182(8) 0.2099(2) 0.0216(3) Uani 1 1 d . . .
H13 H 0.4262(17) 0.4178(11) 0.111(3) 0.030(5) Uiso 1 1 d . . .
C14 C 0.41357(13) 0.36784(8) 0.3845(2) 0.0189(3) Uani 1 1 d . . .
C15 C 0.53764(13) 0.35696(8) 0.4198(2) 0.0194(3) Uani 1 1 d . . .
H15 H 0.5627(15) 0.3143(10) 0.338(3) 0.020(4) Uiso 1 1 d . . .
C16 C 0.60905(13) 0.41841(8) 0.3438(2) 0.0225(3) Uani 1 1 d . . .
H16A H 0.5968(17) 0.4247(12) 0.192(3) 0.034(5) Uiso 1 1 d . . .
H16B H 0.5821(16) 0.4626(10) 0.414(3) 0.026(5) Uiso 1 1 d . . .
C17 C 0.73371(13) 0.40840(9) 0.3855(2) 0.0219(3) Uani 1 1 d . . .
H17A H 0.7619(16) 0.3682(10) 0.298(3) 0.024(5) Uiso 1 1 d . . .
H17B H 0.7764(16) 0.4525(10) 0.341(3) 0.025(5) Uiso 1 1 d . . .
C18 C 0.75565(12) 0.39143(8) 0.6113(2) 0.0196(3) Uani 1 1 d . . .
C19 C 0.73476(14) 0.45496(8) 0.7471(3) 0.0227(4) Uani 1 1 d . . .
H19A H 0.6594(17) 0.4735(10) 0.735(3) 0.025(5) Uiso 1 1 d . . .
H19B H 0.7857(18) 0.4933(11) 0.710(3) 0.031(5) Uiso 1 1 d . . .
H19C H 0.7472(18) 0.4436(11) 0.892(4) 0.038(6) Uiso 1 1 d . . .
O20 O 0.07595(9) 0.41068(7) 0.30256(19) 0.0276(3) Uani 1 1 d D . .
H20A H 0.040(2) 0.410(2) 0.423(5) 0.039(12) Uiso 0.5 1 d D . P
H20B H 0.062(3) 0.436(2) 0.193(5) 0.035(11) Uiso 0.5 1 d D . P
O21 O 0.0000 0.5000 0.9994(3) 0.0303(4) Uani 1 2 d DS T P
H21A H 0.034(3) 0.4762(16) 1.088(4) 0.016(8) Uiso 0.5 1 d D . P
H21B H 0.029(3) 0.526(2) 0.907(5) 0.042(13) Uiso 0.5 1 d D . P

loop_
_atom_site_aniso_label
_atom_site_aniso_U_11
_atom_site_aniso_U_22
_atom_site_aniso_U_33
_atom_site_aniso_U_23
_atom_site_aniso_U_13
_atom_site_aniso_U_12
O1 0.0203(6) 0.0416(7) 0.0304(7) 0.0042(6) -0.0012(5) -0.0077(5)
C2 0.0183(7) 0.0272(8) 0.0213(8) -0.0047(7) -0.0004(6) 0.0000(6)
C3 0.0237(8) 0.0303(9) 0.0243(8) 0.0006(7) -0.0040(7) 0.0011(7)
C4 0.0243(8) 0.0242(8) 0.0225(9) 0.0017(7) -0.0035(7) -0.0019(6)
C5 0.0214(7) 0.0182(7) 0.0179(8) -0.0013(6) -0.0008(6) -0.0010(6)
C6 0.0202(8) 0.0184(7) 0.0179(8) -0.0002(6) 0.0003(6) -0.0016(6)
C7 0.0222(8) 0.0214(8) 0.0225(8) 0.0044(6) -0.0027(7) -0.0031(6)
C8 0.0220(8) 0.0225(8) 0.0208(8) 0.0027(6) 0.0011(7) -0.0054(7)
C9 0.0230(8) 0.0152(7) 0.0184(8) -0.0029(6) 0.0004(6) -0.0021(6)
C10 0.0218(8) 0.0196(7) 0.0212(8) 0.0002(6) 0.0040(6) -0.0019(6)
C11 0.0200(7) 0.0188(7) 0.0252(8) -0.0019(7) 0.0006(6) 0.0011(6)
C12 0.0234(8) 0.0220(7) 0.0194(8) 0.0010(6) -0.0017(6) 0.0001(6)
C13 0.0217(7) 0.0243(8) 0.0189(7) 0.0004(6) 0.0019(6) -0.0020(6)
C14 0.0203(7) 0.0177(7) 0.0186(7) -0.0033(6) 0.0005(6) -0.0009(6)
C15 0.0199(7) 0.0208(8) 0.0175(7) -0.0010(6) 0.0002(6) -0.0001(6)
C16 0.0203(8) 0.0267(8) 0.0204(8) 0.0049(7) 0.0005(6) -0.0008(6)
C17 0.0193(7) 0.0268(8) 0.0196(7) 0.0018(7) 0.0016(6) -0.0008(6)
C18 0.0180(7) 0.0214(7) 0.0193(8) -0.0016(6) 0.0014(6) -0.0012(6)
C19 0.0215(8) 0.0216(8) 0.0251(9) -0.0035(6) 0.0023(7) -0.0026(7)
O20 0.0200(5) 0.0360(7) 0.0269(6) 0.0052(6) 0.0010(5) 0.0064(5)
O21 0.0385(10) 0.0281(9) 0.0244(9) 0.000 0.000 -0.0029(8)

loop_
_atom_type_symbol
_atom_type_description
_atom_type_scat_dispersion_real
_atom_type_scat_dispersion_imag
_atom_type_scat_source
C C 0.0181 0.0091 'International Tables Vol C Tables 4.2.6.8 and 6.1.1.4'
H H 0.0000 0.0000 'International Tables Vol C Tables 4.2.6.8 and 6.1.1.4'
O O 0.0492 0.0322 'International Tables Vol C Tables 4.2.6.8 and 6.1.1.4'

loop_
_geom_angle_atom_site_label_1
_geom_angle_atom_site_label_2
_geom_angle_atom_site_label_3
_geom_angle
C2 O1 H1A 114(3)
C2 O1 H1B 113(2)
H1A O1 H1B 130(4)
O1 C2 C18 115.99(13)
O1 C2 C3 112.36(13)
C18 C2 C3 104.92(13)
O1 C2 H2 105.7(11)
C18 C2 H2 107.9(11)
C3 C2 H2 109.8(11)
C2 C3 C4 105.77(13)
C2 C3 H3A 110.0(11)
C4 C3 H3A 111.0(12)
C2 C3 H3B 108.2(13)
C4 C3 H3B 114.0(12)
H3A C3 H3B 107.8(17)
C5 C4 C3 103.63(13)
C5 C4 H4A 111.5(12)
C3 C4 H4A 111.9(12)
C5 C4 H4B 110.9(12)
C3 C4 H4B 110.3(12)
H4A C4 H4B 108.6(17)
C6 C5 C4 120.01(13)
C6 C5 C18 112.44(13)
C4 C5 C18 104.68(12)
C6 C5 H5 105.5(10)
C4 C5 H5 108.4(10)
C18 C5 H5 104.8(10)
C5 C6 C7 113.75(13)
C5 C6 C15 108.04(13)
C7 C6 C15 109.78(13)
C5 C6 H6 109.0(10)
C7 C6 H6 106.7(10)
C15 C6 H6 109.5(9)
C6 C7 C8 109.96(13)
C6 C7 H7A 111.3(12)
C8 C7 H7A 110.1(12)
C6 C7 H7B 109.1(12)
C8 C7 H7B 110.8(12)
H7A C7 H7B 105.5(16)
C9 C8 C7 113.88(13)
C9 C8 H8A 108.9(12)
C7 C8 H8A 111.8(12)
C9 C8 H8B 108.2(11)
C7 C8 H8B 110.1(11)
H8A C8 H8B 103.4(16)
C10 C9 C14 119.83(15)
C10 C9 C8 117.97(14)
C14 C9 C8 122.20(14)
C11 C10 C9 121.05(15)
C11 C10 H10 119.5(12)
C9 C10 H10 119.4(11)
O20 C11 C10 120.57(14)
O20 C11 C12 119.76(15)
C10 C11 C12 119.68(15)
C13 C12 C11 119.15(15)
C13 C12 H12 121.4(11)
C11 C12 H12 119.4(11)
C12 C13 C14 122.45(15)
C12 C13 H13 118.9(13)
C14 C13 H13 118.7(13)
C13 C14 C9 117.64(14)
C13 C14 C15 121.33(14)
C9 C14 C15 121.03(14)
C14 C15 C6 110.87(12)
C14 C15 C16 113.14(13)
C6 C15 C16 110.76(13)
C14 C15 H15 108.6(10)
C6 C15 H15 106.9(10)
C16 C15 H15 106.3(10)
C17 C16 C15 113.09(13)
C17 C16 H16A 109.4(12)
C15 C16 H16A 109.0(13)
C17 C16 H16B 109.6(11)
C15 C16 H16B 108.4(11)
H16A C16 H16B 107.2(17)
C18 C17 C16 111.42(13)
C18 C17 H17A 108.7(11)
C16 C17 H17A 108.7(11)
C18 C17 H17B 110.9(11)
C16 C17 H17B 109.5(10)
H17A C17 H17B 107.4(15)
C19 C18 C17 110.98(13)
C19 C18 C2 109.45(13)
C17 C18 C2 115.05(13)
C19 C18 C5 113.79(13)
C17 C18 C5 108.11(13)
C2 C18 C5 99.05(12)
C18 C19 H19A 113.4(11)
C18 C19 H19B 110.5(12)
H19A C19 H19B 106.5(17)
C18 C19 H19C 110.7(13)
H19A C19 H19C 107.4(17)
H19B C19 H19C 107.9(18)
C11 O20 H20A 111(2)
C11 O20 H20B 113(2)
H20A O20 H20B 129(3)
H21A O21 H21B 126(3)

loop_
_geom_bond_atom_site_label_1
_geom_bond_atom_site_label_2
_geom_bond_distance
O1 C2 1.428(2)
O1 H1A 0.84(2)
O1 H1B 0.85(2)
C2 C18 1.536(2)
C2 C3 1.542(2)
C2 H2 0.999(19)
C3 C4 1.552(2)
C3 H3A 1.01(2)
C3 H3B 1.03(2)
C4 C5 1.536(2)
C4 H4A 1.00(2)
C4 H4B 0.97(2)
C5 C6 1.519(2)
C5 C18 1.538(2)
C5 H5 1.030(19)
C6 C7 1.521(2)
C6 C15 1.540(2)
C6 H6 1.003(17)
C7 C8 1.525(2)
C7 H7A 0.99(2)
C7 H7B 0.99(2)
C8 C9 1.514(2)
C8 H8A 1.02(2)
C8 H8B 1.01(2)
C9 C10 1.398(2)
C9 C14 1.406(2)
C10 C11 1.385(2)
C10 H10 1.01(2)
C11 O20 1.376(2)
C11 C12 1.388(2)
C12 C13 1.386(2)
C12 H12 0.97(2)
C13 C14 1.396(2)
C13 H13 0.95(2)
C14 C15 1.528(2)
C15 C16 1.544(2)
C15 H15 1.025(19)
C16 C17 1.539(2)
C16 H16A 1.01(2)
C16 H16B 1.02(2)
C17 C18 1.530(2)
C17 H17A 1.02(2)
C17 H17B 1.03(2)
C18 C19 1.529(2)
C19 H19A 0.98(2)
C19 H19B 0.99(2)
C19 H19C 0.98(2)
O20 H20A 0.89(2)
O20 H20B 0.88(2)
O21 H21A 0.84(2)
O21 H21B 0.86(2)

loop_
_geom_hbond_atom_site_label_D
_geom_hbond_atom_site_label_H
_geom_hbond_atom_site_label_A
_geom_hbond_distance_DH
_geom_hbond_distance_HA
_geom_hbond_distance_DA
_geom_hbond_angle_DHA
_geom_hbond_site_symmetry_A
O21 H21B O1 0.86(2) 1.99(2) 2.811(2) 159(4) 2_665
O21 H21A O20 0.84(2) 1.95(2) 2.7734(19) 165(3) 1_556
O20 H20B O21 0.88(2) 1.92(2) 2.7734(19) 164(4) 1_554
O20 H20A O1 0.89(2) 1.86(2) 2.7484(19) 177(3) 1_455
O1 H1B O21 0.85(2) 1.98(2) 2.811(2) 163(4) 1_655
O1 H1A O20 0.84(2) 1.96(3) 2.7484(19) 156(5) 1_655
O21 H21B O1 0.86(2) 1.99(2) 2.811(2) 159(4) 2_665
O21 H21A O20 0.84(2) 1.95(2) 2.7734(19) 165(3) 1_556
O20 H20B O21 0.88(2) 1.92(2) 2.7734(19) 164(4) 1_554
O20 H20A O1 0.89(2) 1.86(2) 2.7484(19) 177(3) 1_455
O1 H1B O21 0.85(2) 1.98(2) 2.811(2) 163(4) 1_655
O1 H1A O20 0.84(2) 1.96(3) 2.7484(19) 156(5) 1_655
O21 H21B O1 0.86(2) 1.99(2) 2.811(2) 159(4) 2_665
O21 H21A O20 0.84(2) 1.95(2) 2.7734(19) 165(3) 1_556
O20 H20B O21 0.88(2) 1.92(2) 2.7734(19) 164(4) 1_554
O20 H20A O1 0.89(2) 1.86(2) 2.7484(19) 177(3) 1_455
O1 H1B O21 0.85(2) 1.98(2) 2.811(2) 163(4) 1_655
O1 H1A O20 0.84(2) 1.96(3) 2.7484(19) 156(5) 1_655
O1 H1A O20 0.84(2) 1.96(3) 2.7484(19) 156(5) 1_655
O1 H1B O21 0.85(2) 1.98(2) 2.811(2) 163(4) 1_655
O20 H20A O1 0.89(2) 1.86(2) 2.7484(19) 177(3) 1_455
O20 H20B O21 0.88(2) 1.92(2) 2.7734(19) 164(4) 1_554
O21 H21A O20 0.84(2) 1.95(2) 2.7734(19) 165(3) 1_556
O21 H21B O1 0.86(2) 1.99(2) 2.811(2) 159(4) 2_665
O1 H1A O20 0.84(2) 1.96(3) 2.7484(19) 156(5) 1_655
O1 H1B O21 0.85(2) 1.98(2) 2.811(2) 163(4) 1_655
O20 H20A O1 0.89(2) 1.86(2) 2.7484(19) 177(3) 1_455
O20 H20B O21 0.88(2) 1.92(2) 2.7734(19) 164(4) 1_554
O21 H21A O20 0.84(2) 1.95(2) 2.7734(19) 165(3) 1_556
O21 H21B O1 0.86(2) 1.99(2) 2.811(2) 159(4) 2_665

loop_
_geom_torsion_atom_site_label_1
_geom_torsion_atom_site_label_2
_geom_torsion_atom_site_label_3
_geom_torsion_atom_site_label_4
_geom_torsion
O1 C2 C3 C4 149.90(14)
C18 C2 C3 C4 23.03(17)
C2 C3 C4 C5 5.72(17)
C3 C4 C5 C6 -159.94(14)
C3 C4 C5 C18 -32.57(16)
C4 C5 C6 C7 -51.8(2)
C18 C5 C6 C7 -175.49(13)
C4 C5 C6 C15 -173.91(13)
C18 C5 C6 C15 62.37(17)
C5 C6 C7 C8 173.18(14)
C15 C6 C7 C8 -65.65(17)
C6 C7 C8 C9 42.16(18)
C7 C8 C9 C10 172.17(14)
C7 C8 C9 C14 -8.2(2)
C14 C9 C10 C11 1.6(2)
C8 C9 C10 C11 -178.71(14)
C9 C10 C11 O20 -177.75(15)
C9 C10 C11 C12 2.5(2)
O20 C11 C12 C13 176.22(14)
C10 C11 C12 C13 -4.0(2)
C11 C12 C13 C14 1.5(2)
C12 C13 C14 C9 2.6(2)
C12 C13 C14 C15 -177.48(15)
C10 C9 C14 C13 -4.1(2)
C8 C9 C14 C13 176.26(14)
C10 C9 C14 C15 175.97(14)
C8 C9 C14 C15 -3.7(2)
C13 C14 C15 C6 161.24(14)
C9 C14 C15 C6 -18.8(2)
C13 C14 C15 C16 36.1(2)
C9 C14 C15 C16 -143.97(14)
C5 C6 C15 C14 177.42(12)
C7 C6 C15 C14 52.87(17)
C5 C6 C15 C16 -56.12(16)
C7 C6 C15 C16 179.33(13)
C14 C15 C16 C17 178.22(13)
C6 C15 C16 C17 53.02(18)
C15 C16 C17 C18 -52.73(18)
C16 C17 C18 C19 -70.57(17)
C16 C17 C18 C2 164.48(13)
C16 C17 C18 C5 54.87(17)
O1 C2 C18 C19 -47.28(18)
C3 C2 C18 C19 77.33(15)
O1 C2 C18 C17 78.46(18)
C3 C2 C18 C17 -156.94(14)
O1 C2 C18 C5 -166.59(13)
C3 C2 C18 C5 -41.98(15)
C6 C5 C18 C19 62.01(18)
C4 C5 C18 C19 -69.87(16)
C6 C5 C18 C17 -61.75(17)
C4 C5 C18 C17 166.37(12)
C6 C5 C18 C2 178.04(13)
C4 C5 C18 C2 46.16(14)
